data_7055542
loop_
_publ_author_name
'Safin, Damir A.'
'Vande Velde, Christophe M. L.'
'Babashkina, Maria G.'
'Robeyns, Koen'
'Filinchuk, Yaroslav'

_publ_section_title
;
 Mononuclear heteroleptic complexes of copper(i) with
 5-phenyl-2,2&#x2032;-bipyridine and triphenylphosphine: crystal
 structures, Hirshfeld surface analysis and luminescence properties
;
_journal_issue 7
_journal_name_full 'New J. Chem.'
_journal_page_first 6156
_journal_paper_doi 10.1039/C6NJ00833J
_journal_volume 40
_journal_year 2016
_chemical_formula_moiety 'C34 H27 Br Cu N2 P'
_chemical_formula_sum 'C34 H27 Br Cu N2 P'
_chemical_formula_weight 637.99
_space_group_crystal_system orthorhombic
_space_group_IT_number 61
_space_group_name_Hall '-P 2ac 2ab'
_space_group_name_H-M_alt 'P b c a'
_symmetry_space_group_name_Hall '-P 2ac 2ab'
_symmetry_space_group_name_H-M 'P b c a'
_atom_sites_solution_hydrogens geom
_audit_creation_method SHELXL-2014/7
_audit_update_record
;
2016-02-07 deposited with the CCDC.
2016-05-06 downloaded from the CCDC.
;
_cell_angle_alpha 90
_cell_angle_beta 90
_cell_angle_gamma 90
_cell_formula_units_Z 8
_cell_length_a 9.5272(3)
_cell_length_b 18.5794(6)
_cell_length_c 32.0159(14)
_cell_measurement_reflns_used 9801
_cell_measurement_temperature 150(2)
_cell_measurement_theta_max 25.4130
_cell_measurement_theta_min 2.9080
_cell_volume 5667.1(4)
_computing_cell_refinement
;
CrysAlisPro, Agilent Technologies,
Version 1.171.37.35 (release 13-08-2014 CrysAlis171 .NET)
(compiled Aug 13 2014,18:06:01)
;
_computing_data_collection MAR
_computing_data_reduction
;
CrysAlisPro, Agilent Technologies,
Version 1.171.37.35 (release 13-08-2014 CrysAlis171 .NET)
(compiled Aug 13 2014,18:06:01)
;
_computing_molecular_graphics 'MERCURY (Macrae et al., 2008)'
_computing_publication_material
;

'MERCURY (Macrae et al., 2008), Platon (Spek, 2009)'



;
_computing_structure_refinement 'SHELXL-2014/7 (Sheldrick, 2014)'
_computing_structure_solution 'SHELXS-97 (Sheldrick, 1990)'
_diffrn_ambient_temperature 150(2)
_diffrn_measured_fraction_theta_full 0.998
_diffrn_measured_fraction_theta_max 0.998
_diffrn_measurement_device_type 'MAR345 image plate'
_diffrn_measurement_method '120 images, \D\F 1.5\% '
_diffrn_radiation_monochromator 'Xenocs Fox3D mirror'
_diffrn_radiation_source 'Rigaku UltraX 18 rotating anode'
_diffrn_radiation_type MoK\a
_diffrn_radiation_wavelength 0.71073
_diffrn_reflns_av_R_equivalents 0.0846
_diffrn_reflns_av_unetI/netI 0.0475
_diffrn_reflns_Laue_measured_fraction_full 0.998
_diffrn_reflns_Laue_measured_fraction_max 0.998
_diffrn_reflns_limit_h_max 11
_diffrn_reflns_limit_h_min -11
_diffrn_reflns_limit_k_max 22
_diffrn_reflns_limit_k_min -22
_diffrn_reflns_limit_l_max 38
_diffrn_reflns_limit_l_min -35
_diffrn_reflns_number 32759
_diffrn_reflns_point_group_measured_fraction_full 0.998
_diffrn_reflns_point_group_measured_fraction_max 0.998
_diffrn_reflns_theta_full 25.241
_diffrn_reflns_theta_max 25.241
_diffrn_reflns_theta_min 2.907
_exptl_absorpt_coefficient_mu 2.264
_exptl_absorpt_correction_T_max 1.00000
_exptl_absorpt_correction_T_min 0.88851
_exptl_absorpt_correction_type multi-scan
_exptl_absorpt_process_details
;
CrysAlisPro, Agilent Technologies,
Version 1.171.37.35 (release 13-08-2014 CrysAlis171 .NET)
(compiled Aug 13 2014,18:06:01)
Empirical absorption correction using spherical harmonics,
 implemented in SCALE3 ABSPACK scaling algorithm.
;
_exptl_crystal_colour yellow
_exptl_crystal_density_diffrn 1.496
_exptl_crystal_description rod
_exptl_crystal_F_000 2592
_exptl_crystal_size_max 0.150
_exptl_crystal_size_mid 0.040
_exptl_crystal_size_min 0.030
_refine_diff_density_max 0.403
_refine_diff_density_min -0.354
_refine_diff_density_rms 0.082
_refine_ls_extinction_method none
_refine_ls_goodness_of_fit_ref 1.064
_refine_ls_hydrogen_treatment constr
_refine_ls_matrix_type full
_refine_ls_number_parameters 352
_refine_ls_number_reflns 5112
_refine_ls_number_restraints 0
_refine_ls_restrained_S_all 1.064
_refine_ls_R_factor_all 0.0604
_refine_ls_R_factor_gt 0.0407
_refine_ls_shift/su_max 0.002
_refine_ls_shift/su_mean 0.000
_refine_ls_structure_factor_coef Fsqd
_refine_ls_weighting_details 'w=1/[\s^2^(Fo^2^)+(0.0263P)^2^+5.9456P] where P=(Fo^2^+2Fc^2^)/3'
_refine_ls_weighting_scheme calc
_refine_ls_wR_factor_gt 0.0763
_refine_ls_wR_factor_ref 0.0827
_reflns_Friedel_coverage 0.000
_reflns_number_gt 3975
_reflns_number_total 5112
_reflns_threshold_expression 'I > 2\s(I)'
_cod_data_source_file c6nj00833j1.cif
_cod_data_source_block 2
_cod_depositor_comments 'Adding full bibliography for 7055541--7055542.cif.'
_cod_database_code 7055542
_shelx_shelxl_version_number 2014/7
_shelx_space_group_comment
;
The symmetry employed for this shelxl refinement is uniquely defined
by the following loop, which should always be used as a source of
symmetry information in preference to the above space-group names.
They are only intended as comments.
;
_shelx_estimated_absorpt_t_min 0.728
_shelx_estimated_absorpt_t_max 0.935

loop_
_space_group_symop_operation_xyz
'x, y, z'
'-x+1/2, -y, z+1/2'
'-x, y+1/2, -z+1/2'
'x+1/2, -y+1/2, -z'
'-x, -y, -z'
'x-1/2, y, -z-1/2'
'x, -y-1/2, z-1/2'
'-x-1/2, y-1/2, z'

loop_
_atom_site_label
_atom_site_type_symbol
_atom_site_fract_x
_atom_site_fract_y
_atom_site_fract_z
_atom_site_U_iso_or_equiv
_atom_site_adp_type
_atom_site_occupancy
_atom_site_site_symmetry_order
_atom_site_calc_flag
_atom_site_refinement_flags_posn
_atom_site_refinement_flags_adp
Cu1 Cu 0.13610(4) 1.02034(2) 0.58853(2) 0.01969(11) Uani 1 1 d . .
Br2 Br -0.08310(3) 1.08787(2) 0.58406(2) 0.02428(10) Uani 1 1 d . .
P3 P 0.11237(9) 0.90829(5) 0.61007(3) 0.01846(19) Uani 1 1 d . .
C4 C -0.0683(3) 0.87723(17) 0.61825(10) 0.0187(7) Uani 1 1 d . .
C5 C -0.1583(3) 0.92335(19) 0.63957(11) 0.0234(8) Uani 1 1 d . .
H5 H -0.1254 0.9691 0.6484 0.028 Uiso 1 1 calc R U
C6 C -0.2952(4) 0.9032(2) 0.64800(11) 0.0275(8) Uani 1 1 d . .
H6 H -0.3554 0.9350 0.6628 0.033 Uiso 1 1 calc R U
C7 C -0.3453(4) 0.8364(2) 0.63490(12) 0.0309(9) Uani 1 1 d . .
H7 H -0.4392 0.8225 0.6408 0.037 Uiso 1 1 calc R U
C8 C -0.2572(4) 0.7908(2) 0.61338(12) 0.0321(9) Uani 1 1 d . .
H8 H -0.2909 0.7454 0.6042 0.039 Uiso 1 1 calc R U
C9 C -0.1190(4) 0.81077(19) 0.60500(12) 0.0274(8) Uani 1 1 d . .
H9 H -0.0591 0.7789 0.5902 0.033 Uiso 1 1 calc R U
C10 C 0.1864(3) 0.83969(17) 0.57562(11) 0.0206(8) Uani 1 1 d . .
C11 C 0.1535(3) 0.84360(18) 0.53329(11) 0.0244(8) Uani 1 1 d . .
H11 H 0.0957 0.8817 0.5235 0.029 Uiso 1 1 calc R U
C12 C 0.2039(4) 0.79275(19) 0.50522(12) 0.0292(9) Uani 1 1 d . .
H12 H 0.1785 0.7953 0.4766 0.035 Uiso 1 1 calc R U
C13 C 0.2918(4) 0.73816(19) 0.51931(12) 0.0317(9) Uani 1 1 d . .
H13 H 0.3275 0.7036 0.5002 0.038 Uiso 1 1 calc R U
C14 C 0.3270(4) 0.73433(19) 0.56105(13) 0.0325(9) Uani 1 1 d . .
H14 H 0.3883 0.6974 0.5705 0.039 Uiso 1 1 calc R U
C15 C 0.2739(3) 0.78391(18) 0.58954(12) 0.0261(8) Uani 1 1 d . .
H15 H 0.2969 0.7800 0.6183 0.031 Uiso 1 1 calc R U
C16 C 0.1915(3) 0.89031(17) 0.66143(11) 0.0206(7) Uani 1 1 d . .
C17 C 0.1252(4) 0.8503(2) 0.69254(12) 0.0301(9) Uani 1 1 d . .
H17 H 0.0396 0.8262 0.6865 0.036 Uiso 1 1 calc R U
C18 C 0.1830(4) 0.8452(2) 0.73224(12) 0.0362(10) Uani 1 1 d . .
H18 H 0.1357 0.8188 0.7534 0.043 Uiso 1 1 calc R U
C19 C 0.3101(4) 0.8786(2) 0.74110(12) 0.0336(9) Uani 1 1 d . .
H19 H 0.3488 0.8759 0.7684 0.040 Uiso 1 1 calc R U
C20 C 0.3794(4) 0.9157(2) 0.71020(12) 0.0305(9) Uani 1 1 d . .
H20 H 0.4677 0.9373 0.7160 0.037 Uiso 1 1 calc R U
C21 C 0.3216(3) 0.92177(18) 0.67065(11) 0.0253(8) Uani 1 1 d . .
H21 H 0.3706 0.9475 0.6496 0.030 Uiso 1 1 calc R U
N22 N 0.2595(3) 1.04513(14) 0.53670(9) 0.0191(6) Uani 1 1 d . .
C23 C 0.2300(4) 1.03241(18) 0.49647(11) 0.0239(8) Uani 1 1 d . .
H23 H 0.1447 1.0084 0.4900 0.029 Uiso 1 1 calc R U
C24 C 0.3167(4) 1.05232(19) 0.46401(12) 0.0274(8) Uani 1 1 d . .
H24 H 0.2917 1.0422 0.4359 0.033 Uiso 1 1 calc R U
C25 C 0.4411(4) 1.08747(19) 0.47324(11) 0.0300(9) Uani 1 1 d . .
H25 H 0.5031 1.1020 0.4516 0.036 Uiso 1 1 calc R U
C26 C 0.4730(4) 1.10087(18) 0.51448(12) 0.0259(8) Uani 1 1 d . .
H26 H 0.5580 1.1248 0.5215 0.031 Uiso 1 1 calc R U
C27 C 0.3810(3) 1.07939(16) 0.54584(11) 0.0198(7) Uani 1 1 d . .
C28 C 0.4070(3) 1.09357(17) 0.59066(11) 0.0197(7) Uani 1 1 d . .
N29 N 0.2968(3) 1.08193(14) 0.61658(9) 0.0195(6) Uani 1 1 d . .
C30 C 0.3131(4) 1.09673(17) 0.65735(11) 0.0243(8) Uani 1 1 d . .
H30 H 0.2348 1.0894 0.6752 0.029 Uiso 1 1 calc R U
C31 C 0.4372(4) 1.12216(18) 0.67528(11) 0.0229(8) Uani 1 1 d . .
C32 C 0.5503(4) 1.1318(2) 0.64803(12) 0.0289(9) Uani 1 1 d . .
H32 H 0.6381 1.1480 0.6585 0.035 Uiso 1 1 calc R U
C33 C 0.5348(4) 1.11786(19) 0.60603(12) 0.0264(8) Uani 1 1 d . .
H33 H 0.6116 1.1249 0.5876 0.032 Uiso 1 1 calc R U
C34 C 0.4492(4) 1.13512(18) 0.72099(12) 0.0261(8) Uani 1 1 d . .
C35 C 0.3707(4) 1.09511(19) 0.74962(12) 0.0316(9) Uani 1 1 d . .
H35 H 0.3073 1.0595 0.7398 0.038 Uiso 1 1 calc R U
C36 C 0.3841(4) 1.1068(2) 0.79226(13) 0.0366(10) Uani 1 1 d . .
H36 H 0.3299 1.0791 0.8113 0.044 Uiso 1 1 calc R U
C37 C 0.4760(4) 1.1587(2) 0.80730(13) 0.0387(10) Uani 1 1 d . .
H37 H 0.4851 1.1665 0.8365 0.046 Uiso 1 1 calc R U
C38 C 0.5546(4) 1.1990(2) 0.77929(13) 0.0376(10) Uani 1 1 d . .
H38 H 0.6170 1.2350 0.7893 0.045 Uiso 1 1 calc R U
C39 C 0.5420(4) 1.1869(2) 0.73660(12) 0.0327(9) Uani 1 1 d . .
H39 H 0.5974 1.2143 0.7177 0.039 Uiso 1 1 calc R U

loop_
_atom_site_aniso_label
_atom_site_aniso_U_11
_atom_site_aniso_U_22
_atom_site_aniso_U_33
_atom_site_aniso_U_23
_atom_site_aniso_U_13
_atom_site_aniso_U_12
Cu1 0.0153(2) 0.0196(2) 0.0242(2) 0.00150(18) 0.00301(17) -0.00201(17)
Br2 0.01717(17) 0.02209(18) 0.0336(2) 0.00231(15) 0.00149(14) 0.00043(14)
P3 0.0148(4) 0.0188(4) 0.0218(5) 0.0020(4) 0.0018(3) -0.0004(4)
C4 0.0187(17) 0.0222(17) 0.0150(18) 0.0060(14) -0.0002(14) 0.0016(15)
C5 0.0183(17) 0.0271(19) 0.025(2) -0.0009(15) 0.0025(14) -0.0029(15)
C6 0.0196(18) 0.035(2) 0.028(2) 0.0039(16) 0.0087(15) 0.0032(17)
C7 0.0157(18) 0.041(2) 0.035(2) 0.0060(18) 0.0014(16) -0.0044(17)
C8 0.026(2) 0.028(2) 0.042(3) 0.0027(17) -0.0012(17) -0.0121(17)
C9 0.025(2) 0.0238(19) 0.033(2) 0.0004(16) 0.0011(16) -0.0016(16)
C10 0.0179(17) 0.0158(16) 0.028(2) 0.0044(14) 0.0036(14) -0.0021(14)
C11 0.0217(18) 0.0247(18) 0.027(2) 0.0068(15) 0.0022(15) 0.0011(16)
C12 0.032(2) 0.026(2) 0.029(2) -0.0008(16) 0.0083(17) -0.0024(17)
C13 0.034(2) 0.0241(19) 0.037(2) -0.0042(17) 0.0116(18) -0.0020(18)
C14 0.0238(19) 0.0189(18) 0.055(3) 0.0015(18) 0.0039(18) 0.0078(16)
C15 0.0197(18) 0.0226(18) 0.036(2) 0.0073(16) -0.0007(16) -0.0011(15)
C16 0.0163(17) 0.0255(18) 0.0200(19) 0.0015(14) 0.0003(14) 0.0050(14)
C17 0.0201(18) 0.040(2) 0.031(2) 0.0063(17) 0.0007(16) -0.0025(17)
C18 0.023(2) 0.060(3) 0.025(2) 0.0123(19) 0.0042(16) 0.0056(19)
C19 0.028(2) 0.050(2) 0.023(2) -0.0014(18) -0.0024(16) 0.0103(19)
C20 0.0211(18) 0.037(2) 0.034(2) -0.0029(18) -0.0045(16) 0.0022(18)
C21 0.0199(18) 0.0249(19) 0.031(2) 0.0016(16) 0.0018(15) 0.0031(16)
N22 0.0160(14) 0.0180(15) 0.0233(17) 0.0037(12) 0.0008(12) -0.0019(12)
C23 0.0192(18) 0.0232(18) 0.029(2) 0.0026(15) -0.0001(15) 0.0012(15)
C24 0.0269(19) 0.033(2) 0.023(2) 0.0015(16) -0.0003(16) 0.0030(17)
C25 0.031(2) 0.033(2) 0.026(2) 0.0073(17) 0.0075(16) 0.0023(18)
C26 0.0191(17) 0.0262(19) 0.032(2) 0.0017(16) 0.0046(15) -0.0023(16)
C27 0.0179(17) 0.0133(16) 0.028(2) 0.0039(14) -0.0002(14) 0.0022(14)
C28 0.0170(17) 0.0152(16) 0.027(2) 0.0028(14) 0.0013(14) 0.0021(14)
N29 0.0166(14) 0.0177(14) 0.0243(17) 0.0014(12) 0.0023(12) -0.0009(12)
C30 0.0211(18) 0.0222(18) 0.030(2) 0.0002(16) 0.0043(15) -0.0020(15)
C31 0.0236(18) 0.0191(17) 0.026(2) 0.0021(14) -0.0010(15) 0.0030(15)
C32 0.0196(18) 0.033(2) 0.034(2) 0.0061(17) -0.0069(16) -0.0040(17)
C33 0.0155(17) 0.035(2) 0.029(2) 0.0079(16) 0.0009(15) -0.0012(16)
C34 0.0244(19) 0.0221(18) 0.032(2) -0.0004(15) -0.0024(16) 0.0032(16)
C35 0.033(2) 0.0237(19) 0.038(2) -0.0001(17) 0.0063(18) -0.0006(18)
C36 0.045(2) 0.032(2) 0.033(2) 0.0064(17) 0.0051(19) 0.0094(19)
C37 0.049(3) 0.041(2) 0.026(2) -0.0032(19) -0.0052(19) 0.016(2)
C38 0.041(2) 0.038(2) 0.034(2) 0.0001(19) -0.0156(19) 0.000(2)
C39 0.037(2) 0.029(2) 0.032(2) 0.0061(17) -0.0085(18) 0.0009(18)

loop_
_atom_type_symbol
_atom_type_description
_atom_type_scat_dispersion_real
_atom_type_scat_dispersion_imag
_atom_type_scat_source
C C 0.0033 0.0016 'International Tables Vol C Tables 4.2.6.8 and 6.1.1.4'
H H 0.0000 0.0000 'International Tables Vol C Tables 4.2.6.8 and 6.1.1.4'
N N 0.0061 0.0033 'International Tables Vol C Tables 4.2.6.8 and 6.1.1.4'
P P 0.1023 0.0942 'International Tables Vol C Tables 4.2.6.8 and 6.1.1.4'
Cu Cu 0.3201 1.2651 'International Tables Vol C Tables 4.2.6.8 and 6.1.1.4'
Br Br -0.2901 2.4595 'International Tables Vol C Tables 4.2.6.8 and 6.1.1.4'

loop_
_geom_angle_atom_site_label_1
_geom_angle_atom_site_label_2
_geom_angle_atom_site_label_3
_geom_angle
N22 Cu1 N29 79.05(11)
N22 Cu1 P3 121.02(8)
N29 Cu1 P3 116.94(8)
N22 Cu1 Br2 108.79(7)
N29 Cu1 Br2 111.51(7)
P3 Cu1 Br2 114.59(3)
C10 P3 C4 103.23(15)
C10 P3 C16 104.76(15)
C4 P3 C16 101.52(15)
C10 P3 Cu1 115.48(11)
C4 P3 Cu1 115.97(11)
C16 P3 Cu1 114.15(11)
C9 C4 C5 118.9(3)
C9 C4 P3 124.1(3)
C5 C4 P3 117.0(3)
C6 C5 C4 120.7(3)
C6 C5 H5 119.7
C4 C5 H5 119.7
C5 C6 C7 120.3(3)
C5 C6 H6 119.8
C7 C6 H6 119.8
C8 C7 C6 119.3(3)
C8 C7 H7 120.3
C6 C7 H7 120.3
C7 C8 C9 120.5(3)
C7 C8 H8 119.7
C9 C8 H8 119.7
C4 C9 C8 120.3(3)
C4 C9 H9 119.8
C8 C9 H9 119.8
C11 C10 C15 118.8(3)
C11 C10 P3 117.7(2)
C15 C10 P3 123.6(3)
C12 C11 C10 121.1(3)
C12 C11 H11 119.5
C10 C11 H11 119.5
C11 C12 C13 119.6(4)
C11 C12 H12 120.2
C13 C12 H12 120.2
C14 C13 C12 119.9(3)
C14 C13 H13 120.1
C12 C13 H13 120.1
C13 C14 C15 120.8(3)
C13 C14 H14 119.6
C15 C14 H14 119.6
C14 C15 C10 119.8(4)
C14 C15 H15 120.1
C10 C15 H15 120.1
C17 C16 C21 118.2(3)
C17 C16 P3 123.4(3)
C21 C16 P3 118.3(3)
C18 C17 C16 120.7(3)
C18 C17 H17 119.7
C16 C17 H17 119.7
C17 C18 C19 120.1(4)
C17 C18 H18 119.9
C19 C18 H18 119.9
C20 C19 C18 119.7(4)
C20 C19 H19 120.1
C18 C19 H19 120.1
C19 C20 C21 120.5(3)
C19 C20 H20 119.8
C21 C20 H20 119.8
C20 C21 C16 120.7(3)
C20 C21 H21 119.7
C16 C21 H21 119.7
C23 N22 C27 118.1(3)
C23 N22 Cu1 127.5(2)
C27 N22 Cu1 114.5(2)
N22 C23 C24 123.5(3)
N22 C23 H23 118.3
C24 C23 H23 118.3
C23 C24 C25 118.6(3)
C23 C24 H24 120.7
C25 C24 H24 120.7
C26 C25 C24 118.6(3)
C26 C25 H25 120.7
C24 C25 H25 120.7
C25 C26 C27 120.0(3)
C25 C26 H26 120.0
C27 C26 H26 120.0
N22 C27 C26 121.2(3)
N22 C27 C28 115.9(3)
C26 C27 C28 122.9(3)
N29 C28 C33 120.9(3)
N29 C28 C27 115.8(3)
C33 C28 C27 123.3(3)
C30 N29 C28 118.2(3)
C30 N29 Cu1 127.4(2)
C28 N29 Cu1 112.8(2)
N29 C30 C31 124.5(3)
N29 C30 H30 117.8
C31 C30 H30 117.8
C30 C31 C32 116.1(3)
C30 C31 C34 121.6(3)
C32 C31 C34 122.2(3)
C33 C32 C31 120.1(3)
C33 C32 H32 119.9
C31 C32 H32 119.9
C32 C33 C28 120.1(3)
C32 C33 H33 120.0
C28 C33 H33 120.0
C35 C34 C39 118.0(4)
C35 C34 C31 121.2(3)
C39 C34 C31 120.8(3)
C36 C35 C34 120.8(4)
C36 C35 H35 119.6
C34 C35 H35 119.6
C35 C36 C37 120.5(4)
C35 C36 H36 119.7
C37 C36 H36 119.7
C38 C37 C36 119.4(4)
C38 C37 H37 120.3
C36 C37 H37 120.3
C37 C38 C39 120.1(4)
C37 C38 H38 119.9
C39 C38 H38 119.9
C38 C39 C34 121.1(4)
C38 C39 H39 119.4
C34 C39 H39 119.4

loop_
_geom_bond_atom_site_label_1
_geom_bond_atom_site_label_2
_geom_bond_distance
Cu1 N22 2.085(3)
Cu1 N29 2.112(3)
Cu1 P3 2.2046(9)
Cu1 Br2 2.4405(5)
P3 C10 1.827(3)
P3 C4 1.835(3)
P3 C16 1.839(3)
C4 C9 1.392(5)
C4 C5 1.391(5)
C5 C6 1.384(5)
C5 H5 0.9500
C6 C7 1.394(5)
C6 H6 0.9500
C7 C8 1.377(5)
C7 H7 0.9500
C8 C9 1.394(5)
C8 H8 0.9500
C9 H9 0.9500
C10 C11 1.393(5)
C10 C15 1.403(5)
C11 C12 1.390(5)
C11 H11 0.9500
C12 C13 1.390(5)
C12 H12 0.9500
C13 C14 1.380(5)
C13 H13 0.9500
C14 C15 1.392(5)
C14 H14 0.9500
C15 H15 0.9500
C16 C17 1.394(5)
C16 C21 1.402(5)
C17 C18 1.389(5)
C17 H17 0.9500
C18 C19 1.390(5)
C18 H18 0.9500
C19 C20 1.374(5)
C19 H19 0.9500
C20 C21 1.386(5)
C20 H20 0.9500
C21 H21 0.9500
N22 C23 1.339(4)
N22 C27 1.353(4)
C23 C24 1.378(5)
C23 H23 0.9500
C24 C25 1.385(5)
C24 H24 0.9500
C25 C26 1.378(5)
C25 H25 0.9500
C26 C27 1.392(5)
C26 H26 0.9500
C27 C28 1.480(5)
C28 N29 1.356(4)
C28 C33 1.388(5)
N29 C30 1.343(4)
C30 C31 1.397(5)
C30 H30 0.9500
C31 C32 1.399(5)
C31 C34 1.488(5)
C32 C33 1.377(5)
C32 H32 0.9500
C33 H33 0.9500
C34 C35 1.397(5)
C34 C39 1.399(5)
C35 C36 1.388(5)
C35 H35 0.9500
C36 C37 1.389(6)
C36 H36 0.9500
C37 C38 1.387(6)
C37 H37 0.9500
C38 C39 1.390(5)
C38 H38 0.9500
C39 H39 0.9500

loop_
_geom_torsion_atom_site_label_1
_geom_torsion_atom_site_label_2
_geom_torsion_atom_site_label_3
_geom_torsion_atom_site_label_4
_geom_torsion
C10 P3 C4 C9 8.3(3)
C16 P3 C4 C9 -100.0(3)
Cu1 P3 C4 C9 135.7(3)
C10 P3 C4 C5 -172.5(3)
C16 P3 C4 C5 79.1(3)
Cu1 P3 C4 C5 -45.2(3)
C9 C4 C5 C6 0.9(5)
P3 C4 C5 C6 -178.3(3)
C4 C5 C6 C7 -0.5(5)
C5 C6 C7 C8 -0.2(6)
C6 C7 C8 C9 0.5(6)
C5 C4 C9 C8 -0.6(5)
P3 C4 C9 C8 178.5(3)
C7 C8 C9 C4 -0.1(6)
C4 P3 C10 C11 79.2(3)
C16 P3 C10 C11 -174.9(3)
Cu1 P3 C10 C11 -48.5(3)
C4 P3 C10 C15 -100.9(3)
C16 P3 C10 C15 5.0(3)
Cu1 P3 C10 C15 131.5(3)
C15 C10 C11 C12 1.1(5)
P3 C10 C11 C12 -179.0(3)
C10 C11 C12 C13 -1.8(5)
C11 C12 C13 C14 0.7(5)
C12 C13 C14 C15 1.0(5)
C13 C14 C15 C10 -1.7(5)
C11 C10 C15 C14 0.6(5)
P3 C10 C15 C14 -179.3(3)
C10 P3 C16 C17 -96.7(3)
C4 P3 C16 C17 10.5(3)
Cu1 P3 C16 C17 136.0(3)
C10 P3 C16 C21 87.0(3)
C4 P3 C16 C21 -165.8(3)
Cu1 P3 C16 C21 -40.3(3)
C21 C16 C17 C18 3.5(5)
P3 C16 C17 C18 -172.8(3)
C16 C17 C18 C19 -1.6(6)
C17 C18 C19 C20 -1.2(6)
C18 C19 C20 C21 2.0(6)
C19 C20 C21 C16 0.0(5)
C17 C16 C21 C20 -2.7(5)
P3 C16 C21 C20 173.8(3)
C27 N22 C23 C24 0.0(5)
Cu1 N22 C23 C24 178.4(3)
N22 C23 C24 C25 -0.1(5)
C23 C24 C25 C26 0.2(5)
C24 C25 C26 C27 -0.2(5)
C23 N22 C27 C26 0.0(4)
Cu1 N22 C27 C26 -178.6(2)
C23 N22 C27 C28 178.7(3)
Cu1 N22 C27 C28 0.1(3)
C25 C26 C27 N22 0.1(5)
C25 C26 C27 C28 -178.5(3)
N22 C27 C28 N29 -10.8(4)
C26 C27 C28 N29 167.9(3)
N22 C27 C28 C33 169.7(3)
C26 C27 C28 C33 -11.6(5)
C33 C28 N29 C30 2.1(5)
C27 C28 N29 C30 -177.4(3)
C33 C28 N29 Cu1 -164.8(3)
C27 C28 N29 Cu1 15.7(3)
C28 N29 C30 C31 -1.3(5)
Cu1 N29 C30 C31 163.5(3)
N29 C30 C31 C32 -0.4(5)
N29 C30 C31 C34 -177.9(3)
C30 C31 C32 C33 1.4(5)
C34 C31 C32 C33 178.8(3)
C31 C32 C33 C28 -0.6(5)
N29 C28 C33 C32 -1.2(5)
C27 C28 C33 C32 178.2(3)
C30 C31 C34 C35 29.3(5)
C32 C31 C34 C35 -148.0(4)
C30 C31 C34 C39 -152.0(3)
C32 C31 C34 C39 30.6(5)
C39 C34 C35 C36 0.3(5)
C31 C34 C35 C36 179.1(3)
C34 C35 C36 C37 0.0(6)
C35 C36 C37 C38 0.1(6)
C36 C37 C38 C39 -0.7(6)
C37 C38 C39 C34 1.0(6)
C35 C34 C39 C38 -0.9(5)
C31 C34 C39 C38 -179.6(3)
